data_4021173
loop_
_publ_author_name
'Ana I. Oliva'
'Luis Sim\'on'
'Francisco M. Mu\~niz'
'Francisca Sanz'
'Caridad Ruiz-Valero'
'Joaqu\'n R. Mor\'an'

_publ_section_title
;
 Chromogenic Charge Transfer Cleft-Type Tetrahydrobenzoxanthene
 Enantioselective Receptors for Dinitrobenzoylamino Acids
;
_journal_name_full 'Journal of Organic Chemistry'
_journal_page_first 6883
_journal_page_last 6885
_journal_paper_doi 10.1021/jo049113h
_journal_volume 69
_journal_year 2004
_chemical_formula_moiety 'C41 H45 Cl N4 O4, C10 H9 N3 O7'
_chemical_formula_sum 'C51 H54 Cl N7 O11'
_chemical_formula_weight 976.46
_space_group_IT_number 9
_symmetry_cell_setting monoclinic
_symmetry_space_group_name_Hall 'C -2yc'
_symmetry_space_group_name_H-M 'C 1 c 1'
_cell_angle_alpha 90.00
_cell_angle_beta 116.022(4)
_cell_angle_gamma 90.00
_cell_formula_units_Z 8
_cell_length_a 35.941(8)
_cell_length_b 13.913(3)
_cell_length_c 25.759(6)
_cell_measurement_temperature 296(2)
_cell_volume 11574.8(46)
_diffrn_ambient_temperature 296(2)
_exptl_crystal_density_diffrn 1.121
_refine_ls_R_factor_obs 0.1476
_refine_ls_wR_factor_obs 0.3526
_cod_original_sg_symbol_H-M 'C c'
_cod_database_code 4021173

loop_
_symmetry_equiv_pos_as_xyz
'x, y, z'
'x, -y, z+1/2'
'x+1/2, y+1/2, z'
'x+1/2, -y+1/2, z+1/2'

loop_
_atom_site_aniso_label
_atom_site_aniso_U_11
_atom_site_aniso_U_22
_atom_site_aniso_U_33
_atom_site_aniso_U_23
_atom_site_aniso_U_13
_atom_site_aniso_U_12
Cl1 0.130(7) 0.111(7) 0.080(6) 0.019(5) 0.068(5) 0.025(6)
O2 0.104(13) 0.050(11) 0.061(11) 0.003(7) 0.028(10) 0.009(9)
O3 0.075(12) 0.045(11) 0.038(10) 0.006(9) 0.013(9) 0.039(9)
O4 0.060(13) 0.085(15) 0.137(18) -0.022(13) -0.007(11) -0.027(11)
O5 0.025(9) 0.096(15) 0.096(14) 0.040(12) 0.034(9) 0.010(9)
O6 0.041(9) 0.039(9) 0.051(9) 0.015(7) -0.009(7) 0.009(7)
O7 0.032(9) 0.067(12) 0.084(12) -0.025(10) 0.027(9) -0.016(9)
O8 0.100(15) 0.046(10) 0.182(21) -0.030(12) 0.087(15) -0.009(10)
O9 0.118(20) 0.161(24) 0.318(38) -0.066(24) 0.088(22) 0.054(18)
O10 0.049(13) 0.160(20) 0.212(25) -0.041(16) 0.028(13) -0.028(12)
O11 0.104(19) 0.094(19) 0.191(26) -0.038(18) 0.059(17) -0.003(15)
N1 0.013(9) 0.151(20) 0.049(10) -0.007(11) 0.011(8) -0.008(10)
N2 0.025(9) 0.059(12) 0.048(11) -0.015(9) -0.003(8) -0.016(8)
N3 0.079(15) 0.055(15) 0.096(17) 0.052(13) 0.052(14) 0.009(12)
N4 0.074(14) 0.098(16) 0.165(21) 0.061(15) 0.040(15) -0.026(13)
N7 0.009(12) 0.117(22) 0.118(20) 0.032(16) -0.017(11) -0.020(13)
C3 0.071(17) 0.080(18) 0.060(16) 0.039(13) 0.024(13) 0.049(14)
C14 0.083(19) 0.043(16) 0.074(18) 0.035(14) 0.060(16) 0.034(14)
Cl1' 0.182(8) 0.058(5) 0.070(5) 0.021(4) 0.072(6) 0.053(5)
O3' 0.042(10) 0.068(13) 0.064(12) -0.017(11) 0.024(9) -0.028(9)
O4' 0.063(12) 0.050(11) 0.157(18) 0.030(11) 0.063(12) -0.006(9)
O5' 0.133(19) 0.049(13) 0.092(15) 0.008(12) 0.054(14) 0.002(12)
O7' 0.097(14) 0.033(11) 0.083(13) -0.024(10) 0.024(11) -0.003(11)
O9' 0.105(18) 0.131(19) 0.210(27) -0.005(18) 0.069(19) 0.017(15)
O11' 0.069(13) 0.107(18) 0.105(17) -0.013(15) 0.009(12) -0.012(13)
N3' 0.061(13) 0.037(13) 0.066(15) -0.020(11) 0.014(12) -0.004(10)
N5' 0.065(15) 0.071(17) 0.192(28) 0.010(16) 0.030(15) 0.022(12)
C10' 0.013(12) 0.065(17) 0.167(27) -0.007(17) -0.017(14) 0.024(11)
C14' 0.051(18) 0.082(21) 0.138(26) -0.029(19) 0.069(19) -0.018(15)
C18' 0.088(19) 0.054(16) 0.049(15) 0.013(13) 0.046(14) -0.001(15)
C42' 0.141(26) 0.046(16) 0.017(13) -0.011(11) -0.007(14) 0.039(16)
C43' 0.120(24) 0.161(29) 0.160(30) -0.105(24) 0.093(22) -0.087(21)
C45' 0.073(18) 0.033(14) 0.055(15) -0.015(12) 0.014(13) -0.011(13)

loop_
_atom_site_label
_atom_site_type_symbol
_atom_site_fract_x
_atom_site_fract_y
_atom_site_fract_z
_atom_site_U_iso_or_equiv
_atom_site_thermal_displace_type
_atom_site_occupancy
_atom_site_calc_flag
_atom_site_refinement_flags
_atom_site_disorder_group
Cl1 Cl 0.0663(3) 0.8994(6) 1.0778(3) 0.102(3) Uani 1 d . .
O2 O 0.0377(6) 0.6313(13) 0.7658(7) 0.076(6) Uani 1 d . .
H2O H 0.0456 0.5907 0.7915 0.114 Uiso 1 calc R .
O3 O 0.1713(5) 0.8365(11) 1.0029(6) 0.058(5) Uani 1 d . .
O4 O -0.0403(5) 0.5466(15) 0.8148(9) 0.113(8) Uani 1 d . .
O5 O 0.1121(4) 0.4271(14) 0.3797(7) 0.071(6) Uani 1 d . .
H5O H 0.1212 0.3411 0.3998 0.106 Uiso 1 calc R .
O6 O 0.1735(4) 0.4301(10) 0.3825(6) 0.054(5) Uani 1 d . .
O7 O 0.0932(4) 0.7208(12) 0.3206(7) 0.061(5) Uani 1 d . .
O8 O -0.0214(6) 0.9000(12) 0.3331(10) 0.101(7) Uani 1 d . .
O9 O -0.0826(8) 0.8820(20) 0.2631(15) 0.201(14) Uani 1 d . .
O10 O -0.1109(6) 0.5637(18) 0.1806(12) 0.151(10) Uani 1 d . .
O11 O -0.0659(8) 0.4857(19) 0.1663(13) 0.131(11) Uani 1 d . .
N1 N 0.1165(5) 0.7522(17) 0.9329(8) 0.072(7) Uani 1 d . .
H1 H 0.1099 0.7248 0.9001 0.086 Uiso 1 calc R .
N2 N 0.1848(5) 0.7081(14) 0.9625(8) 0.051(6) Uani 1 d . .
N3 N 0.0318(6) 0.5472(14) 0.8779(9) 0.073(7) Uani 1 d . .
H3 H 0.0535 0.5826 0.8884 0.087 Uiso 1 calc R .
N4 N 0.0572(6) 0.1805(15) 0.9854(11) 0.118(8) Uani 1 d D .
N5 N 0.0829(5) 0.5645(13) 0.2997(7) 0.047(5) Uiso 1 d . .
H5A H 0.0637 0.5235 0.2809 0.057 Uiso 1 calc R .
N6 N -0.0448(7) 0.8556(17) 0.2907(10) 0.080(7) Uiso 1 d . .
N7 N -0.0748(7) 0.5487(23) 0.1862(12) 0.097(10) Uani 1 d . .
O1 O 0.0404(3) 0.7265(9) 0.8551(5) 0.047(4) Uiso 1 d G .
C1 C 0.0420(3) 0.7644(9) 0.9030(4) 0.043(6) Uiso 1 d G .
C2 C 0.0016(4) 0.6799(10) 0.8102(5) 0.067(7) Uiso 1 d G .
C11 C -0.0367(3) 0.7503(13) 0.8005(5) 0.083(7) Uiso 1 d GD .
H11 H -0.0632 0.7208 0.7746 0.099 Uiso 1 calc R .
C12 C -0.0348(3) 0.7737(14) 0.8692(6) 0.098(10) Uiso 1 d GD .
H12A H -0.0510 0.8307 0.8669 0.118 Uiso 1 calc R .
H12B H -0.0472 0.7202 0.8803 0.118 Uiso 1 calc R .
C13 C 0.0130(4) 0.7896(12) 0.9190(5) 0.054(7) Uiso 1 d G .
H13 H 0.0132 0.7247 0.9340 0.065 Uiso 1 calc R .
C3 C -0.0024(8) 0.6707(20) 0.7586(11) 0.073(9) Uani 1 d . .
C4 C -0.0061(4) 0.7673(9) 0.7279(6) 0.054(6) Uiso 1 d G .
C5 C 0.0011(4) 0.7694(10) 0.6790(7) 0.063(7) Uiso 1 d G .
H5 H 0.0145 0.7183 0.6712 0.076 Uiso 1 calc R .
C6 C -0.0118(5) 0.8480(12) 0.6420(6) 0.107(9) Uiso 1 d G .
H6 H -0.0070 0.8494 0.6093 0.128 Uiso 1 calc R .
C7 C -0.0318(5) 0.9244(10) 0.6538(6) 0.095(8) Uiso 1 d G .
H7 H -0.0404 0.9770 0.6290 0.114 Uiso 1 calc R .
C8 C -0.0390(5) 0.9223(10) 0.7026(7) 0.059(6) Uiso 1 d G .
H8 H -0.0524 0.9735 0.7105 0.071 Uiso 1 calc R .
C9 C -0.0261(5) 0.8438(11) 0.7396(5) 0.070(7) Uiso 1 d G .
C10 C -0.0350(8) 0.8519(18) 0.7847(10) 0.066(8) Uiso 1 d . .
H10A H -0.0613 0.8839 0.7738 0.079 Uiso 1 calc R .
H10B H -0.0135 0.8869 0.8161 0.079 Uiso 1 calc R .
C14 C 0.0189(7) 0.8272(15) 0.9694(10) 0.058(8) Uani 1 d D .
H14 H -0.0037 0.8407 0.9767 0.070 Uiso 1 calc R .
C15 C 0.0618(8) 0.8478(19) 1.0144(11) 0.075(8) Uiso 1 d D .
C16 C 0.0943(8) 0.8278(18) 1.0033(10) 0.062(8) Uiso 1 d . .
H16 H 0.1216 0.8406 1.0293 0.074 Uiso 1 calc R .
C17 C 0.0823(7) 0.7829(19) 0.9451(11) 0.065(8) Uiso 1 d . .
C18 C 0.1537(8) 0.7616(19) 0.9646(10) 0.047(7) Uiso 1 d . .
C19 C 0.2219(4) 0.7411(10) 0.9997(5) 0.047(6) Uiso 1 d G .
C20 C 0.2629(4) 0.7136(10) 1.0178(6) 0.045(6) Uiso 1 d G .
H20 H 0.2691 0.6601 1.0014 0.054 Uiso 1 calc R .
C21 C 0.2946(3) 0.7660(12) 1.0603(7) 0.077(8) Uiso 1 d G .
C22 C 0.2852(5) 0.8460(11) 1.0847(6) 0.080(8) Uiso 1 d G .
H22 H 0.3064 0.8810 1.1132 0.097 Uiso 1 calc R .
C23 C 0.2442(5) 0.8735(10) 1.0667(7) 0.091(9) Uiso 1 d G .
C24 C 0.2126(4) 0.8211(12) 1.0242(7) 0.055(7) Uiso 1 d G .
C25 C 0.3392(6) 0.7359(13) 1.0825(8) 0.042(5) Uiso 1 d . .
C26 C 0.3450(9) 0.6456(21) 1.0528(13) 0.130(10) Uiso 1 d . .
H26A H 0.3737 0.6276 1.0702 0.195 Uiso 1 calc R .
H26B H 0.3361 0.6585 1.0124 0.195 Uiso 1 calc R .
H26C H 0.3288 0.5940 1.0570 0.195 Uiso 1 calc R .
C27 C 0.3521(10) 0.7152(26) 1.1399(14) 0.168(13) Uiso 1 d . .
H27A H 0.3488 0.7711 1.1594 0.252 Uiso 1 calc R .
H27B H 0.3807 0.6965 1.1568 0.252 Uiso 1 calc R .
H27C H 0.3357 0.6636 1.1436 0.252 Uiso 1 calc R .
C28 C 0.3670(10) 0.8123(22) 1.0715(14) 0.155(12) Uiso 1 d . .
H28A H 0.3927 0.7832 1.0773 0.232 Uiso 1 calc R .
H28B H 0.3722 0.8650 1.0979 0.232 Uiso 1 calc R .
H28C H 0.3529 0.8355 1.0325 0.232 Uiso 1 calc R .
C29 C 0.2365(6) 0.9704(15) 1.0916(9) 0.057(7) Uiso 1 d D .
C30 C 0.2148(8) 0.9331(21) 1.1304(13) 0.129(11) Uiso 1 d D .
H30A H 0.2341 0.8950 1.1617 0.194 Uiso 1 calc R .
H30B H 0.1911 0.8947 1.1072 0.194 Uiso 1 calc R .
H30C H 0.2062 0.9871 1.1457 0.194 Uiso 1 calc R .
C31 C 0.2753(8) 1.0284(24) 1.1394(13) 0.143(13) Uiso 1 d D .
H31A H 0.2900 1.0604 1.1209 0.214 Uiso 1 calc R .
H31B H 0.2936 0.9842 1.1677 0.214 Uiso 1 calc R .
H31C H 0.2655 1.0752 1.1578 0.214 Uiso 1 calc R .
C32 C 0.2128(7) 1.0428(17) 1.0451(10) 0.075(7) Uiso 1 d . .
H32A H 0.2211 1.0380 1.0145 0.112 Uiso 1 calc R .
H32B H 0.2185 1.1064 1.0612 0.112 Uiso 1 calc R .
H32C H 0.1837 1.0301 1.0300 0.112 Uiso 1 calc R .
C33 C -0.0046(8) 0.5876(18) 0.8364(11) 0.050(7) Uiso 1 d . .
C34 C 0.0388(5) 0.4489(10) 0.9079(7) 0.073(8) Uiso 1 d G .
C35 C 0.0789(4) 0.4140(13) 0.9379(8) 0.078(8) Uiso 1 d G .
H35 H 0.1013 0.4504 0.9400 0.094 Uiso 1 calc R .
C36 C 0.0857(4) 0.3248(13) 0.9648(7) 0.097(10) Uiso 1 d G .
H36 H 0.1125 0.3015 0.9849 0.117 Uiso 1 calc R .
C37 C 0.0523(6) 0.2705(10) 0.9617(8) 0.080(8) Uiso 1 d G .
C38 C 0.0122(5) 0.3053(11) 0.9317(8) 0.072(7) Uiso 1 d G .
H38 H -0.0101 0.2689 0.9296 0.087 Uiso 1 calc R .
C39 C 0.0055(4) 0.3945(12) 0.9047(7) 0.071(7) Uiso 1 d G .
H39 H -0.0214 0.4178 0.8846 0.086 Uiso 1 calc R .
C40 C 0.0214(8) 0.1265(21) 0.9797(13) 0.126(10) Uiso 1 d D .
H40A H 0.0160 0.0762 0.9518 0.188 Uiso 1 calc R .
H40B H -0.0022 0.1684 0.9671 0.188 Uiso 1 calc R .
H40C H 0.0264 0.0989 1.0164 0.188 Uiso 1 calc R .
C41 C 0.1002(7) 0.1363(19) 1.0135(11) 0.105(9) Uiso 1 d D .
H41A H 0.1186 0.1786 1.0431 0.158 Uiso 1 calc R .
H41B H 0.1102 0.1271 0.9848 0.158 Uiso 1 calc R .
H41C H 0.0990 0.0755 1.0303 0.158 Uiso 1 calc R .
C42 C 0.1362(8) 0.4539(17) 0.3691(10) 0.041(6) Uiso 1 d . .
C43 C 0.1305(7) 0.4934(18) 0.2649(10) 0.072(8) Uiso 1 d D .
H43A H 0.1202 0.4289 0.2557 0.109 Uiso 1 calc R .
H43B H 0.1592 0.4948 0.2725 0.109 Uiso 1 calc R .
H43C H 0.1149 0.5350 0.2330 0.109 Uiso 1 calc R .
C44 C 0.1260(8) 0.5295(21) 0.3217(11) 0.080(9) Uiso 1 d D .
H44 H 0.1446 0.5844 0.3381 0.096 Uiso 1 calc R .
C45 C 0.0694(9) 0.6586(22) 0.3061(12) 0.064(8) Uiso 1 d . .
C46 C 0.0258(3) 0.6722(11) 0.2853(7) 0.068(8) Uiso 1 d G .
C47 C 0.0101(5) 0.7538(10) 0.2999(6) 0.054(7) Uiso 1 d G .
H47 H 0.0281 0.8002 0.3239 0.065 Uiso 1 calc R .
C48 C -0.0324(5) 0.7661(10) 0.2786(8) 0.068(8) Uiso 1 d G .
C49 C -0.0593(4) 0.6968(13) 0.2428(8) 0.087(9) Uiso 1 d G .
H49 H -0.0877 0.7050 0.2285 0.105 Uiso 1 calc R .
C50 C -0.0436(4) 0.6152(11) 0.2282(7) 0.068(8) Uiso 1 d G .
C51 C -0.0010(5) 0.6030(9) 0.2494(7) 0.055(7) Uiso 1 d G .
H51 H 0.0094 0.5484 0.2397 0.066 Uiso 1 calc R .
Cl1' Cl 0.1431(3) 0.6022(5) 0.0542(3) 0.100(3) Uani 1 d . .
O2' O 0.1650(4) 0.8686(11) 0.3622(6) 0.056(5) Uiso 1 d . .
H2O' H 0.1460 0.8496 0.3321 0.085 Uiso 1 calc R .
O3' O 0.0324(4) 0.6636(12) 0.1243(7) 0.058(5) Uani 1 d . .
O4' O 0.2443(5) 0.9451(12) 0.3086(9) 0.086(6) Uani 1 d . .
O5' O 0.0967(6) -0.0774(14) 0.2496(9) 0.091(6) Uani 1 d . .
H5O' H 0.1116 -0.0335 0.2485 0.136 Uiso 1 calc R .
O6' O 0.0305(5) -0.0842(12) 0.2430(7) 0.066(5) Uiso 1 d . .
O7' O 0.1087(6) 0.2261(12) 0.3048(7) 0.078(6) Uani 1 d . .
O8' O 0.2194(8) 0.4114(18) 0.2849(11) 0.143(9) Uiso 1 d D .
O9' O 0.2800(7) 0.3798(17) 0.3647(12) 0.150(10) Uani 1 d . .
O10' O 0.3179(8) 0.0567(18) 0.4429(11) 0.140(9) Uiso 1 d . .
O11' O 0.2678(6) -0.0136(17) 0.4594(9) 0.105(7) Uani 1 d . .
N1' N 0.0903(5) 0.7408(12) 0.1931(7) 0.043(5) Uiso 1 d . .
H1' H 0.0989 0.7675 0.2264 0.052 Uiso 1 calc R .
N2' N 0.0202(6) 0.7874(15) 0.1688(8) 0.056(6) Uiso 1 d . .
N3' N 0.1792(6) 0.9624(13) 0.2541(8) 0.060(6) Uani 1 d . .
H3' H 0.1562 0.9312 0.2415 0.072 Uiso 1 calc R .
N4' N 0.1634(10) 1.3318(26) 0.1417(15) 0.176 Uiso 1 d D .
N5' N 0.1227(7) 0.0674(19) 0.3230(12) 0.119(10) Uani 1 d . .
H5'1 H 0.1408 0.0233 0.3285 0.143 Uiso 1 calc R .
N6' N 0.2437(9) 0.3633(19) 0.3176(12) 0.111(9) Uiso 1 d D .
N7' N 0.2841(9) 0.0496(21) 0.4417(11) 0.099(9) Uiso 1 d . .
O1' O 0.1638(3) 0.7698(10) 0.2711(5) 0.075(5) Uiso 1 d G .
C1' C 0.1576(3) 0.7288(12) 0.2178(5) 0.063(7) Uiso 1 d G .
C2' C 0.2056(4) 0.8088(9) 0.3100(5) 0.044(6) Uiso 1 d G .
C11' C 0.2395(3) 0.7439(10) 0.3086(5) 0.039(5) Uiso 1 d G .
H11' H 0.2657 0.7750 0.3337 0.047 Uiso 1 calc R .
C12' C 0.2384(3) 0.7408(11) 0.2553(6) 0.055(7) Uiso 1 d G .
H12C H 0.2584 0.6942 0.2550 0.066 Uiso 1 calc R .
H12D H 0.2458 0.8033 0.2459 0.066 Uiso 1 calc R .
C13' C 0.1972(4) 0.7144(12) 0.2125(5) 0.084(9) Uiso 1 d G .
H13' H 0.1940 0.7777 0.1944 0.100 Uiso 1 calc R .
C3' C 0.2017(7) 0.8260(17) 0.3692(10) 0.056(7) Uiso 1 d . .
C4' C 0.2121(5) 0.7376(10) 0.4105(7) 0.081(8) Uiso 1 d G .
C5' C 0.2021(5) 0.7418(11) 0.4568(8) 0.104(10) Uiso 1 d G .
H5' H 0.1900 0.7969 0.4631 0.124 Uiso 1 calc R .
C6' C 0.2102(6) 0.6636(14) 0.4937(6) 0.104(9) Uiso 1 d G .
H6' H 0.2035 0.6664 0.5247 0.125 Uiso 1 calc R .
C7' C 0.2282(6) 0.5812(11) 0.4843(7) 0.095(8) Uiso 1 d G .
H7' H 0.2336 0.5288 0.5090 0.114 Uiso 1 calc R .
C8' C 0.2382(5) 0.5770(10) 0.4380(7) 0.079(7) Uiso 1 d G .
H8' H 0.2503 0.5218 0.4317 0.094 Uiso 1 calc R .
C9' C 0.2302(5) 0.6552(12) 0.4011(6) 0.057(6) Uiso 1 d G .
C10' C 0.2350(7) 0.6561(19) 0.3444(13) 0.104(12) Uani 1 d . .
H10C H 0.2114 0.6201 0.3171 0.124 Uiso 1 calc R .
H10D H 0.2590 0.6162 0.3524 0.124 Uiso 1 calc R .
C14' C 0.1875(8) 0.6671(19) 0.1561(12) 0.080(10) Uani 1 d . .
H14' H 0.2090 0.6476 0.1475 0.096 Uiso 1 calc R .
C15' C 0.1521(7) 0.6540(16) 0.1215(9) 0.043(6) Uiso 1 d . .
C16' C 0.1166(7) 0.6753(16) 0.1306(10) 0.050(7) Uiso 1 d . .
H16' H 0.0906 0.6616 0.1011 0.060 Uiso 1 calc R .
C17' C 0.1188(6) 0.7133(15) 0.1788(9) 0.039(6) Uiso 1 d . .
C18' C 0.0473(9) 0.7330(20) 0.1619(11) 0.058(7) Uani 1 d . .
C19' C -0.0172(5) 0.7450(12) 0.1302(6) 0.068(8) Uiso 1 d G .
C20' C -0.0575(6) 0.7753(11) 0.1152(8) 0.112(11) Uiso 1 d G .
H20' H -0.0622 0.8291 0.1329 0.135 Uiso 1 calc R .
C21' C -0.0907(4) 0.7252(13) 0.0738(8) 0.077(8) Uiso 1 d G .
C22' C -0.0836(4) 0.6447(12) 0.0474(7) 0.087(9) Uiso 1 d G .
H22' H -0.1058 0.6112 0.0197 0.104 Uiso 1 calc R .
C23' C -0.0433(5) 0.6144(9) 0.0624(6) 0.042(6) Uiso 1 d G .
C24' C -0.0101(4) 0.6646(12) 0.1038(7) 0.056(7) Uiso 1 d G .
C25' C -0.1373(15) 0.7678(34) 0.0555(21) 0.227(22) Uiso 1 d D .
C26' C -0.1439(13) 0.7921(34) 0.1059(19) 0.234(21) Uiso 1 d . .
H26D H -0.1699 0.8250 0.0937 0.352 Uiso 1 calc R .
H26E H -0.1219 0.8330 0.1312 0.352 Uiso 1 calc R .
H26F H -0.1443 0.7343 0.1260 0.352 Uiso 1 calc R .
C27' C -0.1346(14) 0.8682(34) 0.0315(20) 0.243(21) Uiso 1 d D .
H27D H -0.1564 0.9083 0.0313 0.364 Uiso 1 calc R .
H27E H -0.1375 0.8617 -0.0072 0.364 Uiso 1 calc R .
H27F H -0.1083 0.8968 0.0555 0.364 Uiso 1 calc R .
C28' C -0.1668(13) 0.7149(28) -0.0013(17) 0.205(16) Uiso 1 d D .
H28D H -0.1692 0.7518 -0.0341 0.308 Uiso 1 calc R .
H28E H -0.1937 0.7077 -0.0021 0.308 Uiso 1 calc R .
H28F H -0.1557 0.6526 -0.0024 0.308 Uiso 1 calc R .
C29' C -0.0269(11) 0.5313(26) 0.0300(15) 0.135(13) Uiso 1 d D .
C30' C -0.0665(13) 0.4714(35) 0.0031(20) 0.217(22) Uiso 1 d D .
H30D H -0.0717 0.4533 -0.0355 0.325 Uiso 1 calc R .
H30E H -0.0893 0.5085 0.0020 0.325 Uiso 1 calc R .
H30F H -0.0633 0.4146 0.0259 0.325 Uiso 1 calc R .
C31' C 0.0045(10) 0.5442(26) 0.0132(15) 0.151(14) Uiso 1 d . .
H31D H 0.0305 0.5497 0.0469 0.227 Uiso 1 calc R .
H31E H -0.0007 0.6017 -0.0094 0.227 Uiso 1 calc R .
H31F H 0.0053 0.4901 -0.0094 0.227 Uiso 1 calc R .
C32' C 0.0042(11) 0.4652(27) 0.0794(16) 0.179(17) Uiso 1 d D .
H32D H 0.0259 0.5039 0.1072 0.268 Uiso 1 calc R .
H32E H 0.0159 0.4188 0.0632 0.268 Uiso 1 calc R .
H32F H -0.0102 0.4325 0.0980 0.268 Uiso 1 calc R .
C33' C 0.2102(11) 0.9160(23) 0.2926(14) 0.083(10) Uiso 1 d . .
C34' C 0.1754(5) 1.0512(10) 0.2292(7) 0.042(6) Uiso 1 d G .
C35' C 0.1353(4) 1.0839(12) 0.1963(7) 0.074(8) Uiso 1 d G .
H35' H 0.1129 1.0466 0.1927 0.089 Uiso 1 calc R .
C36' C 0.1288(4) 1.1725(13) 0.1686(7) 0.082(9) Uiso 1 d G .
H36' H 0.1020 1.1944 0.1466 0.099 Uiso 1 calc R .
C37' C 0.1624(6) 1.2282(10) 0.1739(8) 0.100(10) Uiso 1 d GD .
C38' C 0.2025(5) 1.1954(12) 0.2068(8) 0.100(10) Uiso 1 d G .
H38' H 0.2249 1.2328 0.2103 0.121 Uiso 1 calc R .
C39' C 0.2090(4) 1.1069(12) 0.2344(7) 0.088(9) Uiso 1 d G .
H39' H 0.2358 1.0850 0.2564 0.105 Uiso 1 calc R .
C40' C 0.1216(10) 1.3417(23) 0.1298(17) 0.183 Uiso 1 d D .
H40D H 0.1178 1.3210 0.1627 0.274 Uiso 1 calc R .
H40E H 0.1049 1.3029 0.0970 0.274 Uiso 1 calc R .
H40F H 0.1135 1.4078 0.1217 0.274 Uiso 1 calc R .
C41' C 0.2018(12) 1.3562(32) 0.1383(19) 0.224(20) Uiso 1 d D .
H41D H 0.2231 1.3687 0.1764 0.336 Uiso 1 calc R .
H41E H 0.1974 1.4125 0.1147 0.336 Uiso 1 calc R .
H41F H 0.2099 1.3036 0.1215 0.336 Uiso 1 calc R .
C42' C 0.0701(11) -0.0436(18) 0.2697(10) 0.080(10) Uani 1 d . .
C43' C 0.0778(9) 0.0006(24) 0.3642(12) 0.133(14) Uani 1 d D .
H43D H 0.0490 -0.0074 0.3545 0.200 Uiso 1 calc R .
H43E H 0.0899 0.0459 0.3953 0.200 Uiso 1 calc R .
H43F H 0.0918 -0.0601 0.3759 0.200 Uiso 1 calc R .
C44' C 0.0824(8) 0.0374(18) 0.3119(10) 0.058(7) Uiso 1 d D .
H44' H 0.0632 0.0911 0.2950 0.070 Uiso 1 calc R .
C45' C 0.1350(8) 0.1580(21) 0.3257(11) 0.059(8) Uani 1 d . .
C46' C 0.1821(3) 0.1652(11) 0.3503(7) 0.048(7) Uiso 1 d G .
C47' C 0.1922(4) 0.2481(10) 0.3292(6) 0.068(8) Uiso 1 d G .
H47' H 0.1713 0.2884 0.3044 0.081 Uiso 1 calc R .
C48' C 0.2335(5) 0.2708(10) 0.3452(7) 0.073(8) Uiso 1 d G .
C49' C 0.2646(4) 0.2105(12) 0.3823(7) 0.069(8) Uiso 1 d G .
H49' H 0.2922 0.2257 0.3930 0.083 Uiso 1 calc R .
C50' C 0.2545(4) 0.1276(11) 0.4034(7) 0.066(8) Uiso 1 d G .
C51' C 0.2133(5) 0.1049(10) 0.3874(7) 0.073(8) Uiso 1 d G .
H51' H 0.2065 0.0494 0.4015 0.088 Uiso 1 calc R .

loop_
_geom_bond_atom_site_label_1
_geom_bond_atom_site_label_2
_geom_bond_distance
_geom_bond_site_symmetry_2
_geom_bond_publ_flag
Cl1 C15 1.72(3) . ?
O2 C3 1.47(3) . ?
O2 H2O 0.82 . ?
O3 C24 1.35(2) . ?
O3 C18 1.38(3) . ?
O4 C33 1.29(3) . ?
O5 C42 1.08(2) . ?
O5 H5O 1.28768 . ?
O6 C42 1.27(3) . ?
O7 C45 1.16(3) . ?
O8 N6 1.21(2) . ?
O9 N6 1.28(3) . ?
O10 N7 1.26(3) . ?
O11 N7 1.14(3) . ?
N1 C18 1.23(3) . ?
N1 C17 1.46(3) . ?
N1 H1 0.86 . ?
N2 C19 1.34(2) . ?
N2 C18 1.36(3) . ?
N3 C33 1.39(3) . ?
N3 C34 1.54(2) . ?
N3 H3 0.86 . ?
N4 C37 1.37(2) . ?
N4 C40 1.44(2) . ?
N4 C41 1.52(2) . ?
N5 C45 1.44(3) . ?
N5 C44 1.48(3) . ?
N5 H5A 0.86 . ?
N6 C48 1.41(2) . ?
N7 C50 1.49(3) . ?
O1 C1 1.32 . ?
O1 C2 1.51 . ?
C1 C13 1.33 . ?
C1 C17 1.40(3) . ?
C2 C3 1.28(3) . ?
C2 C33 1.51(3) . ?
C2 C11 1.62 . ?
C11 C10 1.48(3) . ?
C11 C12 1.77 . ?
C11 H11 0.98 . ?
C12 C13 1.65 . ?
C12 H12A 0.97 . ?
C12 H12B 0.97 . ?
C13 C14 1.33(2) . ?
C13 H13 0.98 . ?
C3 C4 1.53(3) . ?
C4 C5 1.39 . ?
C4 C9 1.39 . ?
C5 C6 1.39 . ?
C5 H5 0.93 . ?
C6 C7 1.39 . ?
C6 H6 0.93 . ?
C7 C8 1.39 . ?
C7 H7 0.93 . ?
C8 C9 1.39 . ?
C8 H8 0.93 . ?
C9 C10 1.34(2) . ?
C10 H10A 0.97 . ?
C10 H10B 0.97 . ?
C14 C15 1.49(2) . ?
C14 H14 0.93 . ?
C15 C16 1.36(3) . ?
C16 C17 1.50(3) . ?
C16 H16 0.93 . ?
C19 C20 1.39 . ?
C19 C24 1.39 . ?
C20 C21 1.39 . ?
C20 H20 0.93 . ?
C21 C22 1.39 . ?
C21 C25 1.51(2) . ?
C22 C23 1.39 . ?
C22 H22 0.93 . ?
C23 C24 1.39 . ?
C23 C29 1.57(2) . ?
C25 C27 1.37(3) . ?
C25 C26 1.53(3) . ?
C25 C28 1.57(3) . ?
C26 H26A 0.96 . ?
C26 H26B 0.96097 . ?
C26 H26C 0.96 . ?
C27 H27A 0.96325 . ?
C27 H27B 0.95903 . ?
C27 H27C 0.95771 . ?
C28 H28A 0.95655 . ?
C28 H28B 0.96416 . ?
C28 H28C 0.96 . ?
C29 C32 1.51(3) . ?
C29 C31 1.61(2) . ?
C29 C30 1.60(2) . ?
C30 H30A 0.95917 . ?
C30 H30B 0.95917 . ?
C30 H30C 0.96140 . ?
C31 H31A 0.96454 . ?
C31 H31B 0.96 . ?
C31 H31C 0.96 . ?
C32 H32A 0.95972 . ?
C32 H32B 0.96 . ?
C32 H32C 0.95887 . ?
C34 C35 1.39 . ?
C34 C39 1.39 . ?
C35 C36 1.39 . ?
C35 H35 0.93 . ?
C36 C37 1.39 . ?
C36 H36 0.93 . ?
C37 C38 1.39 . ?
C38 C39 1.39 . ?
C38 H38 0.93 . ?
C39 H39 0.93 . ?
C40 H40A 0.96 . ?
C40 H40B 0.96 . ?
C40 H40C 0.96 . ?
C41 H41A 0.96 . ?
C41 H41B 0.96 . ?
C41 H41C 0.95973 . ?
C42 C44 1.52(3) . ?
C43 C44 1.62(2) . ?
C43 H43A 0.96 . ?
C43 H43B 0.96 . ?
C43 H43C 0.96 . ?
C44 H44 0.98 . ?
C45 C46 1.42(3) . ?
C46 C47 1.39 . ?
C46 C51 1.39 . ?
C47 C48 1.39 . ?
C47 H47 0.93 . ?
C48 C49 1.39 . ?
C49 C50 1.39 . ?
C49 H49 0.93 . ?
C50 C51 1.39 . ?
C51 H51 0.93 . ?
Cl1' C15' 1.77(2) . ?
O2' C3' 1.39(2) . ?
O2' H2O' 0.82 . ?
O3' C18' 1.31(3) . ?
O3' C24' 1.38(2) . ?
O4' C33' 1.18(3) . ?
O5' C42' 1.36(3) . ?
O5' H5O' 0.82095 . ?
O6' C42' 1.40(3) . ?
O7' C45' 1.28(3) . ?
O8' N6' 1.13(2) . ?
O9' N6' 1.36(3) . ?
O10' N7' 1.21(3) . ?
O11' N7' 1.24(3) . ?
N1' C17' 1.29(2) . ?
N1' C18' 1.40(3) . ?
N1' H1' 0.86 . ?
N2' C18' 1.30(3) . ?
N2' C19' 1.41(2) . ?
N3' C33' 1.29(3) . ?
N3' C34' 1.37(2) . ?
N3' H3' 0.86 . ?
N4' C40' 1.40(3) . ?
N4' C41' 1.45(3) . ?
N4' C37' 1.67(4) . ?
N5' C45' 1.33(3) . ?
N5' C44' 1.41(3) . ?
N5' H5'1 0.86 . ?
N6' C48' 1.59(3) . ?
N7' C50' 1.54(3) . ?
O1' C1' 1.41 . ?
O1' C2' 1.50 . ?
C1' C17' 1.33(2) . ?
C1' C13' 1.50 . ?
C2' C11' 1.53 . ?
C2' C33' 1.58(3) . ?
C2' C3' 1.61(3) . ?
C11' C12' 1.36 . ?
C11' C10' 1.58(3) . ?
C11' H11' 0.98 . ?
C12' C13' 1.45 . ?
C12' H12C 0.97 . ?
C12' H12D 0.97 . ?
C13' C14' 1.49(3) . ?
C13' H13' 0.98 . ?
C3' C4' 1.56(3) . ?
C4' C5' 1.39 . ?
C4' C9' 1.39 . ?
C5' C6' 1.39 . ?
C5' H5' 0.93 . ?
C6' C7' 1.39 . ?
C6' H6' 0.93 . ?
C7' C8' 1.39 . ?
C7' H7' 0.93 . ?
C8' C9' 1.39 . ?
C8' H8' 0.93 . ?
C9' C10' 1.54(3) . ?
C10' H10C 0.97 . ?
C10' H10D 0.97 . ?
C14' C15' 1.21(3) . ?
C14' H14' 0.93 . ?
C15' C16' 1.42(3) . ?
C16' C17' 1.32(3) . ?
C16' H16' 0.93 . ?
C19' C20' 1.39 . ?
C19' C24' 1.39 . ?
C20' C21' 1.39 . ?
C20' H20' 0.93 . ?
C21' C22' 1.39 . ?
C21' C25' 1.64(5) . ?
C22' C23' 1.39 . ?
C22' H22' 0.93 . ?
C23' C24' 1.39 . ?
C23' C29' 1.68(4) . ?
C25' C26' 1.47(5) . ?
C25' C28' 1.56(3) . ?
C25' C27' 1.55(3) . ?
C26' H26D 0.96 . ?
C26' H26E 0.96082 . ?
C26' H26F 0.95878 . ?
C27' H27D 0.95718 . ?
C27' H27E 0.97252 . ?
C27' H27F 0.95834 . ?
C28' H28D 0.95890 . ?
C28' H28E 0.96 . ?
C28' H28F 0.96 . ?
C29' C31' 1.38(4) . ?
C29' C30' 1.53(7) . ?
C29' C32' 1.57(3) . ?
C30' H30D 0.95732 . ?
C30' H30E 0.97 . ?
C30' H30F 0.95781 . ?
C31' H31D 0.96 . ?
C31' H31E 0.96064 . ?
C31' H31F 0.95749 . ?
C32' H32D 0.96 . ?
C32' H32E 0.95818 . ?
C32' H32F 0.96 . ?
C34' C35' 1.39 . ?
C34' C39' 1.39 . ?
C35' C36' 1.39 . ?
C35' H35' 0.93 . ?
C36' C37' 1.39 . ?
C36' H36' 0.93 . ?
C37' C38' 1.39 . ?
C38' C39' 1.39 . ?
C38' H38' 0.93 . ?
C39' H39' 0.93 . ?
C40' H40D 0.96 . ?
C40' H40E 0.96 . ?
C40' H40F 0.95555 . ?
C41' H41D 0.95981 . ?
C41' H41E 0.96340 . ?
C41' H41F 0.95607 . ?
C42' C44' 1.50(3) . ?
C43' C44' 1.51(2) . ?
C43' H43D 0.96 . ?
C43' H43E 0.95679 . ?
C43' H43F 0.96623 . ?
C44' H44' 0.98 . ?
C45' C46' 1.53(3) . ?
C46' C47' 1.39 . ?
C46' C51' 1.39 . ?
C47' C48' 1.39 . ?
C47' H47' 0.93 . ?
C48' C49' 1.39 . ?
C49' C50' 1.39 . ?
C49' H49' 0.93 . ?
C50' C51' 1.39 . ?
C51' H51' 0.93 . ?
